data_2020924
loop_
_publ_author_name
'Solodovnikov, Sergey F.'
'Solodovnikova, Zoya A.'
'Zolotova, Evgeniya S.'
'Kadyrova, Yulia M.'
'Savina, Aleksandra A.'
'Stefanovich, Sergey Yu.'
'Khaikina, Elena G.'

_publ_section_title
;
 Cs~3~LiZn~2~(WO~4~)~4~ and Rb~3~Li~2~Ga(MoO~4~)~4~: different filled
 derivatives of the cation-deficient Cs~6~Zn~5~(MoO~4~)~8~ structure
;
_journal_coeditor_code LY3054
_journal_issue 11
_journal_name_full 'Acta Crystallographica Section C'
_journal_page_first 946
_journal_page_last 952
_journal_paper_doi 10.1107/S205322961701378X
_journal_volume 73
_journal_year 2017
_chemical_formula_iupac 'Rb3 Li2 Ga (Mo O4)4'
_chemical_formula_moiety 'Ga Mo4 O16, 3(Rb), 2(Li)'
_chemical_formula_sum 'Ga Li2 Mo4 O16 Rb3'
_chemical_formula_weight 979.77
_chemical_melting_point 833
_chemical_name_systematic
;
Tricaesium dilithium gallium tetrakis(tetraoxomolybdate)
;
_space_group_IT_number 122
_symmetry_cell_setting tetragonal
_symmetry_space_group_name_Hall 'I -4 2bw'
_symmetry_space_group_name_H-M 'I -4 2 d'
_atom_sites_solution_primary direct
_atom_sites_solution_secondary difmap
_cell_angle_alpha 90.00
_cell_angle_beta 90.00
_cell_angle_gamma 90.00
_cell_formula_units_Z 4
_cell_length_a 11.8635(3)
_cell_length_b 11.8635(3)
_cell_length_c 11.8932(4)
_cell_measurement_reflns_used 9934
_cell_measurement_temperature 296(2)
_cell_measurement_theta_max 36.37
_cell_measurement_theta_min 2.42
_cell_volume 1673.88(8)
_computing_cell_refinement
;
SAINT (Bruker, 2004)
;
_computing_data_collection
;
APEX2 (Bruker, 2004)
;
_computing_data_reduction
;
SAINT (Bruker, 2004)
;
_computing_molecular_graphics
;
DIAMOND (Brandenburg, 2008)
;
_computing_publication_material
;
SHELXL97 (Sheldrick, 2008)
;
_computing_structure_refinement
;
SHELXL97 (Sheldrick, 2008)
;
_computing_structure_solution
;
SHELXS97 (Sheldrick, 2008)
;
_diffrn_ambient_temperature 296(2)
_diffrn_detector_area_resol_mean 25
_diffrn_measured_fraction_theta_full 0.999
_diffrn_measured_fraction_theta_max 0.999
_diffrn_measurement_device_type 'Bruker Nonius X8 APEX CCD area-detector'
_diffrn_measurement_method '\f and \w scans'
_diffrn_radiation_monochromator graphite
_diffrn_radiation_source 'fine-focus sealed tube'
_diffrn_radiation_type 'Mo K\a'
_diffrn_radiation_wavelength 0.71073
_diffrn_reflns_av_R_equivalents 0.0324
_diffrn_reflns_av_sigmaI/netI 0.0352
_diffrn_reflns_limit_h_max 10
_diffrn_reflns_limit_h_min -19
_diffrn_reflns_limit_k_max 19
_diffrn_reflns_limit_k_min -19
_diffrn_reflns_limit_l_max 15
_diffrn_reflns_limit_l_min -19
_diffrn_reflns_number 9934
_diffrn_reflns_theta_full 36.37
_diffrn_reflns_theta_max 36.37
_diffrn_reflns_theta_min 2.42
_diffrn_standards_decay_% 0
_diffrn_standards_number 0
_exptl_absorpt_coefficient_mu 13.245
_exptl_absorpt_correction_T_max 0.4574
_exptl_absorpt_correction_T_min 0.4172
_exptl_absorpt_correction_type multi-scan
_exptl_absorpt_process_details
;
(SADABS; Bruker, 2004)
;
_exptl_crystal_colour colourless
_exptl_crystal_density_diffrn 3.888
_exptl_crystal_density_method 'not measured'
_exptl_crystal_description fragment
_exptl_crystal_F_000 1776
_exptl_crystal_size_max 0.08
_exptl_crystal_size_mid 0.07
_exptl_crystal_size_min 0.07
_refine_diff_density_max 1.629
_refine_diff_density_min -0.844
_refine_ls_abs_structure_details
;
Flack (1983), <b>??? Friedel pairs</b>
;
_refine_ls_abs_structure_Flack 0.004(7)
_refine_ls_extinction_expression Fc^*^=kFc[1+0.001xFc^2^\l^3^/sin(2\q)]^-1/4^
_refine_ls_extinction_method none
_refine_ls_goodness_of_fit_ref 1.070
_refine_ls_matrix_type full
_refine_ls_number_parameters 60
_refine_ls_number_reflns 2024
_refine_ls_number_restraints 0
_refine_ls_restrained_S_all 1.070
_refine_ls_R_factor_all 0.0234
_refine_ls_R_factor_gt 0.0217
_refine_ls_shift/su_max 0.000
_refine_ls_shift/su_mean 0.000
_refine_ls_structure_factor_coef Fsqd
_refine_ls_weighting_details 'calc w=1/[\s^2^(Fo^2^)+(0.0249P)^2^+0.0000P] where P=(Fo^2^+2Fc^2^)/3'
_refine_ls_weighting_scheme calc
_refine_ls_wR_factor_gt 0.0560
_refine_ls_wR_factor_ref 0.0564
_reflns_number_gt 1907
_reflns_number_total 2024
_reflns_threshold_expression >2sigma(I)
_cod_data_source_file ly3054sup1.cif
_cod_data_source_block II
_cod_database_code 2020924

loop_
_symmetry_equiv_pos_as_xyz
'x, y, z'
'-x, -y, z'
'y, -x, -z'
'-y, x, -z'
'-x+1/2, y, -z+3/4'
'x+1/2, -y, -z+3/4'
'-y+1/2, -x, z+3/4'
'y+1/2, x, z+3/4'
'x+1/2, y+1/2, z+1/2'
'-x+1/2, -y+1/2, z+1/2'
'y+1/2, -x+1/2, -z+1/2'
'-y+1/2, x+1/2, -z+1/2'
'-x+1, y+1/2, -z+5/4'
'x+1, -y+1/2, -z+5/4'
'-y+1, -x+1/2, z+5/4'
'y+1, x+1/2, z+5/4'

loop_
_atom_site_type_symbol
_atom_site_label
_atom_site_fract_x
_atom_site_fract_y
_atom_site_fract_z
_atom_site_U_iso_or_equiv
_atom_site_adp_type
_atom_site_calc_flag
_atom_site_refinement_flags
_atom_site_occupancy
_atom_site_symmetry_multiplicity
Rb Rb1 0.0000 0.0000 0.0000 0.02889(13) Uani d S 1 4
Rb Rb2 0.36464(4) 0.2500 0.1250 0.02726(9) Uani d S 1 2
Mo Mo 0.10403(2) 0.14339(2) 0.270940(17) 0.01532(5) Uani d . 1 1
Ga Ga 0.0000 0.0000 0.5000 0.01470(10) Uani d S 1 4
Li Li -0.1246(6) 0.2500 0.1250 0.0178(13) Uani d S 1 2
O O1 0.1000(2) 0.0759(2) 0.41104(19) 0.0234(4) Uani d . 1 1
O O2 -0.02987(18) 0.1486(2) 0.2095(2) 0.0250(4) Uani d . 1 1
O O3 0.1896(2) 0.0633(2) 0.1856(2) 0.0270(5) Uani d . 1 1
O O4 0.1636(2) 0.27782(19) 0.2786(2) 0.0262(5) Uani d . 1 1

loop_
_atom_site_aniso_label
_atom_site_aniso_U_11
_atom_site_aniso_U_22
_atom_site_aniso_U_33
_atom_site_aniso_U_12
_atom_site_aniso_U_13
_atom_site_aniso_U_23
Rb1 0.0347(2) 0.0347(2) 0.0172(2) 0.000 0.000 0.000
Rb2 0.02057(18) 0.0273(2) 0.0340(2) 0.000 0.000 0.00513(16)
Mo 0.01588(9) 0.01733(10) 0.01275(8) -0.00404(8) -0.00241(7) 0.00295(7)
Ga 0.01758(15) 0.01758(15) 0.0089(2) 0.000 0.000 0.000
Li 0.017(3) 0.020(3) 0.017(3) 0.000 0.000 0.000(2)
O1 0.0237(9) 0.0321(11) 0.0145(8) -0.0028(9) 0.0005(8) 0.0083(8)
O2 0.0205(9) 0.0293(11) 0.0251(10) -0.0003(8) -0.0065(8) 0.0019(9)
O3 0.0269(11) 0.0292(12) 0.0249(11) 0.0005(9) 0.0020(9) -0.0011(9)
O4 0.0335(12) 0.0232(10) 0.0218(10) -0.0112(9) 0.0004(9) -0.0011(8)

loop_
_atom_type_symbol
_atom_type_description
_atom_type_scat_dispersion_real
_atom_type_scat_dispersion_imag
_atom_type_scat_source
Li Li -0.0003 0.0001 'International Tables Vol C Tables 4.2.6.8 and 6.1.1.4'
O O 0.0106 0.0060 'International Tables Vol C Tables 4.2.6.8 and 6.1.1.4'
Ga Ga 0.2307 1.6083 'International Tables Vol C Tables 4.2.6.8 and 6.1.1.4'
Rb Rb -0.9393 2.9676 'International Tables Vol C Tables 4.2.6.8 and 6.1.1.4'
Mo Mo -1.6832 0.6857 'International Tables Vol C Tables 4.2.6.8 and 6.1.1.4'

loop_
_geom_angle_atom_site_label_1
_geom_angle_atom_site_label_2
_geom_angle_atom_site_label_3
_geom_angle_site_symmetry_1
_geom_angle_site_symmetry_3
_geom_angle
O2 Rb1 O2 4 . 131.10(6)
O2 Rb1 O2 4 2 131.10(6)
O2 Rb1 O2 . 2 71.65(9)
O2 Rb1 O2 4 3 71.65(9)
O2 Rb1 O2 . 3 131.10(6)
O2 Rb1 O2 2 3 131.10(6)
O2 Rb1 O3 4 . 167.85(6)
O2 Rb1 O3 . . 52.73(6)
O2 Rb1 O3 2 . 60.03(6)
O2 Rb1 O3 3 . 97.32(6)
O2 Rb1 O3 4 3 60.03(6)
O2 Rb1 O3 . 3 167.85(6)
O2 Rb1 O3 2 3 97.32(6)
O2 Rb1 O3 3 3 52.73(6)
O3 Rb1 O3 . 3 117.67(5)
O2 Rb1 O3 4 4 52.73(6)
O2 Rb1 O3 . 4 97.32(6)
O2 Rb1 O3 2 4 167.85(6)
O2 Rb1 O3 3 4 60.03(6)
O3 Rb1 O3 . 4 117.67(5)
O3 Rb1 O3 3 4 94.09(9)
O2 Rb1 O3 4 2 97.32(6)
O2 Rb1 O3 . 2 60.03(6)
O2 Rb1 O3 2 2 52.73(6)
O2 Rb1 O3 3 2 167.85(6)
O3 Rb1 O3 . 2 94.09(9)
O3 Rb1 O3 3 2 117.67(5)
O3 Rb1 O3 4 2 117.67(5)
O2 Rb1 O4 4 14_454 110.30(6)
O2 Rb1 O4 . 14_454 72.07(6)
O2 Rb1 O4 2 14_454 118.39(6)
O2 Rb1 O4 3 14_454 59.04(6)
O3 Rb1 O4 . 14_454 58.35(6)
O3 Rb1 O4 3 14_454 110.42(6)
O3 Rb1 O4 4 14_454 60.68(6)
O3 Rb1 O4 2 14_454 131.72(6)
O2 Rb1 O4 4 13_444 59.04(6)
O2 Rb1 O4 . 13_444 118.39(6)
O2 Rb1 O4 2 13_444 72.07(6)
O2 Rb1 O4 3 13_444 110.30(6)
O3 Rb1 O4 . 13_444 131.72(6)
O3 Rb1 O4 3 13_444 60.68(6)
O3 Rb1 O4 4 13_444 110.42(6)
O3 Rb1 O4 2 13_444 58.35(6)
O4 Rb1 O4 14_454 13_444 168.14(9)
O2 Rb1 O4 4 7_554 118.39(6)
O2 Rb1 O4 . 7_554 110.30(6)
O2 Rb1 O4 2 7_554 59.04(6)
O2 Rb1 O4 3 7_554 72.07(6)
O3 Rb1 O4 . 7_554 60.68(6)
O3 Rb1 O4 3 7_554 58.35(6)
O3 Rb1 O4 4 7_554 131.72(6)
O3 Rb1 O4 2 7_554 110.42(6)
O4 Rb1 O4 14_454 7_554 90.612(9)
O4 Rb1 O4 13_444 7_554 90.612(9)
O2 Rb1 O4 4 8_454 72.07(6)
O2 Rb1 O4 . 8_454 59.04(6)
O2 Rb1 O4 2 8_454 110.30(6)
O2 Rb1 O4 3 8_454 118.39(6)
O3 Rb1 O4 . 8_454 110.42(6)
O3 Rb1 O4 3 8_454 131.72(6)
O3 Rb1 O4 4 8_454 58.35(6)
O3 Rb1 O4 2 8_454 60.68(6)
O4 Rb1 O4 14_454 8_454 90.612(9)
O4 Rb1 O4 13_444 8_454 90.612(9)
O4 Rb1 O4 7_554 8_454 168.14(9)
O4 Rb2 O4 14_454 . 75.77(9)
O4 Rb2 O1 14_454 11 128.06(6)
O4 Rb2 O1 . 11 131.16(6)
O4 Rb2 O1 14_454 8_554 131.16(6)
O4 Rb2 O1 . 8_554 128.06(6)
O1 Rb2 O1 11 8_554 72.30(8)
O4 Rb2 O3 14_454 . 62.42(7)
O4 Rb2 O3 . . 54.02(6)
O1 Rb2 O3 11 . 167.51(6)
O1 Rb2 O3 8_554 . 95.65(6)
O4 Rb2 O3 14_454 14_454 54.02(6)
O4 Rb2 O3 . 14_454 62.42(7)
O1 Rb2 O3 11 14_454 95.65(6)
O1 Rb2 O3 8_554 14_454 167.51(6)
O3 Rb2 O3 . 14_454 96.56(10)
O4 Rb2 O2 14_454 7_554 60.77(6)
O4 Rb2 O2 . 7_554 114.36(6)
O1 Rb2 O2 11 7_554 114.41(6)
O1 Rb2 O2 8_554 7_554 70.39(6)
O3 Rb2 O2 . 7_554 62.67(6)
O3 Rb2 O2 14_454 7_554 113.27(6)
O4 Rb2 O2 14_454 12 114.36(6)
O4 Rb2 O2 . 12 60.77(6)
O1 Rb2 O2 11 12 70.39(6)
O1 Rb2 O2 8_554 12 114.41(6)
O3 Rb2 O2 . 12 113.27(6)
O3 Rb2 O2 14_454 12 62.67(6)
O2 Rb2 O2 7_554 12 174.49(9)
O4 Rb2 O1 14_454 5 119.82(6)
O4 Rb2 O1 . 5 72.73(6)
O1 Rb2 O1 11 5 111.24(5)
O1 Rb2 O1 8_554 5 55.43(7)
O3 Rb2 O1 . 5 57.51(6)
O3 Rb2 O1 14_454 5 134.93(7)
O2 Rb2 O1 7_554 5 88.30(5)
O2 Rb2 O1 12 5 92.40(5)
O4 Rb2 O1 14_454 10_554 72.73(6)
O4 Rb2 O1 . 10_554 119.82(6)
O1 Rb2 O1 11 10_554 55.43(7)
O1 Rb2 O1 8_554 10_554 111.24(5)
O3 Rb2 O1 . 10_554 134.93(7)
O3 Rb2 O1 14_454 10_554 57.51(6)
O2 Rb2 O1 7_554 10_554 92.40(5)
O2 Rb2 O1 12 10_554 88.30(5)
O1 Rb2 O1 5 10_554 165.41(8)
O4 Rb2 O3 14_454 11 171.31(6)
O4 Rb2 O3 . 11 97.25(6)
O1 Rb2 O3 11 11 53.12(6)
O1 Rb2 O3 8_554 11 57.29(6)
O3 Rb2 O3 . 11 117.80(6)
O3 Rb2 O3 14_454 11 118.27(6)
O2 Rb2 O3 7_554 11 127.65(6)
O2 Rb2 O3 12 11 57.12(6)
O1 Rb2 O3 5 11 61.64(6)
O1 Rb2 O3 10_554 11 107.20(6)
O4 Rb2 O3 14_454 8_554 97.25(6)
O4 Rb2 O3 . 8_554 171.31(6)
O1 Rb2 O3 11 8_554 57.29(6)
O1 Rb2 O3 8_554 8_554 53.12(6)
O3 Rb2 O3 . 8_554 118.27(6)
O3 Rb2 O3 14_454 8_554 117.80(6)
O2 Rb2 O3 7_554 8_554 57.12(6)
O2 Rb2 O3 12 8_554 127.65(6)
O1 Rb2 O3 5 8_554 107.20(6)
O1 Rb2 O3 10_554 8_554 61.64(6)
O3 Rb2 O3 11 8_554 90.15(9)
O3 Mo O4 . . 107.22(12)
O3 Mo O2 . . 108.00(12)
O4 Mo O2 . . 110.88(11)
O3 Mo O1 . . 107.90(12)
O4 Mo O1 . . 111.04(11)
O2 Mo O1 . . 111.60(11)
O3 Mo Rb2 . . 55.19(8)
O4 Mo Rb2 . . 52.06(8)
O2 Mo Rb2 . . 122.76(8)
O1 Mo Rb2 . . 125.61(7)
O3 Mo Rb1 . . 56.73(9)
O4 Mo Rb1 . . 125.25(8)
O2 Mo Rb1 . . 51.29(8)
O1 Mo Rb1 . . 123.70(8)
Rb2 Mo Rb1 . . 91.481(5)
O3 Mo Rb2 . 12_545 57.43(9)
O4 Mo Rb2 . 12_545 124.99(9)
O2 Mo Rb2 . 12_545 124.13(8)
O1 Mo Rb2 . 12_545 50.48(7)
Rb2 Mo Rb2 . 12_545 93.783(7)
Rb1 Mo Rb2 . 12_545 91.893(6)
O1 Ga O1 2 4_556 109.60(8)
O1 Ga O1 2 . 109.21(15)
O1 Ga O1 4_556 . 109.60(8)
O1 Ga O1 2 3_556 109.60(8)
O1 Ga O1 4_556 3_556 109.21(15)
O1 Ga O1 . 3_556 109.60(8)
O1 Ga Rb2 2 10 155.93(8)
O1 Ga Rb2 4_556 10 57.21(8)
O1 Ga Rb2 . 10 63.53(8)
O1 Ga Rb2 3_556 10 94.26(7)
O1 Ga Rb2 2 9_445 63.53(8)
O1 Ga Rb2 4_556 9_445 94.26(7)
O1 Ga Rb2 . 9_445 155.93(8)
O1 Ga Rb2 3_556 9_445 57.21(8)
Rb2 Ga Rb2 10 9_445 132.425(3)
O1 Ga Rb2 2 11_455 57.21(8)
O1 Ga Rb2 4_556 11_455 63.53(8)
O1 Ga Rb2 . 11_455 94.26(7)
O1 Ga Rb2 3_556 11_455 155.93(8)
Rb2 Ga Rb2 10 11_455 99.3630(10)
Rb2 Ga Rb2 9_445 11_455 99.3630(10)
O1 Ga Rb2 2 12_545 94.26(7)
O1 Ga Rb2 4_556 12_545 155.93(8)
O1 Ga Rb2 . 12_545 57.21(8)
O1 Ga Rb2 3_556 12_545 63.53(8)
Rb2 Ga Rb2 10 12_545 99.3630(10)
Rb2 Ga Rb2 9_445 12_545 99.3630(10)
Rb2 Ga Rb2 11_455 12_545 132.425(3)
O4 Li O4 8_454 11_455 106.1(4)
O4 Li O2 8_454 14_454 111.85(11)
O4 Li O2 11_455 14_454 109.18(11)
O4 Li O2 8_454 . 109.18(11)
O4 Li O2 11_455 . 111.85(11)
O2 Li O2 14_454 . 108.7(4)
O4 Li Rb2 8_454 4 57.30(10)
O4 Li Rb2 11_455 4 92.42(17)
O2 Li Rb2 14_454 4 64.78(9)
O2 Li Rb2 . 4 155.34(13)
O4 Li Rb2 8_454 11_455 92.42(17)
O4 Li Rb2 11_455 11_455 57.30(10)
O2 Li Rb2 14_454 11_455 155.34(13)
O2 Li Rb2 . 11_455 64.78(9)
Rb2 Li Rb2 4 11_455 131.1(2)
O4 Li Rb1 8_454 13_454 157.44(16)
O4 Li Rb1 11_455 13_454 64.28(10)
O2 Li Rb1 14_454 13_454 57.78(10)
O2 Li Rb1 . 13_454 93.37(17)
Rb2 Li Rb1 4 13_454 101.431(6)
Rb2 Li Rb1 11_455 13_454 97.986(6)
O4 Li Rb1 8_454 . 64.28(10)
O4 Li Rb1 11_455 . 157.44(16)
O2 Li Rb1 14_454 . 93.37(17)
O2 Li Rb1 . . 57.78(10)
Rb2 Li Rb1 4 . 97.986(6)
Rb2 Li Rb1 11_455 . 101.431(6)
Rb1 Li Rb1 13_454 . 132.0(2)
Ga O1 Mo . . 138.77(14)
Ga O1 Rb2 . 12_545 93.13(9)
Mo O1 Rb2 . 12_545 102.15(9)
Ga O1 Rb2 . 10 86.82(8)
Mo O1 Rb2 . 10 114.82(10)
Rb2 O1 Rb2 12_545 10 122.57(7)
Mo O2 Li . . 140.3(2)
Mo O2 Rb1 . . 102.33(10)
Li O2 Rb1 . . 90.14(8)
Mo O2 Rb2 . 11_455 118.13(11)
Li O2 Rb2 . 11_455 83.02(16)
Rb1 O2 Rb2 . 11_455 123.50(7)
Mo O3 Rb2 . . 97.88(10)
Mo O3 Rb1 . . 96.90(10)
Rb2 O3 Rb1 . . 117.97(8)
Mo O3 Rb2 . 12_545 96.81(10)
Rb2 O3 Rb2 . 12_545 120.95(8)
Rb1 O3 Rb2 . 12_545 116.42(7)
Mo O4 Li . 12 142.7(2)
Mo O4 Rb2 . . 100.83(10)
Li O4 Rb2 12 . 90.30(9)
Mo O4 Rb1 . 13_454 119.19(11)
Li O4 Rb1 12 13_454 83.92(17)
Rb2 O4 Rb1 . 13_454 119.37(7)

loop_
_geom_bond_atom_site_label_1
_geom_bond_atom_site_label_2
_geom_bond_site_symmetry_2
_geom_bond_distance
Rb1 O2 4 3.073(2)
Rb1 O2 . 3.073(2)
Rb1 O2 2 3.073(2)
Rb1 O2 3 3.073(2)
Rb1 O3 . 3.240(3)
Rb1 O3 3 3.240(3)
Rb1 O3 4 3.240(3)
Rb1 O3 2 3.240(3)
Rb1 O4 14_454 3.291(3)
Rb1 O4 13_444 3.291(3)
Rb1 O4 7_554 3.291(3)
Rb1 O4 8_454 3.291(3)
Rb2 O4 14_454 3.023(3)
Rb2 O4 . 3.023(3)
Rb2 O1 11 3.103(2)
Rb2 O1 8_554 3.103(2)
Rb2 O3 . 3.120(2)
Rb2 O3 14_454 3.120(2)
Rb2 O2 7_554 3.274(2)
Rb2 O2 12 3.274(2)
Rb2 O1 5 3.304(2)
Rb2 O1 10_554 3.304(2)
Rb2 O3 11 3.338(3)
Rb2 O3 8_554 3.338(3)
Mo O3 . 1.721(3)
Mo O4 . 1.746(2)
Mo O2 . 1.750(2)
Mo O1 . 1.849(2)
Mo Rb2 12_545 3.9327(5)
Ga O1 2 1.827(2)
Ga O1 4_556 1.827(2)
Ga O1 . 1.827(2)
Ga O1 3_556 1.827(2)
Ga Rb2 10 3.6858(2)
Ga Rb2 9_445 3.6858(2)
Ga Rb2 11_455 3.6858(2)
Ga Rb2 12_545 3.6858(2)
Li O4 8_454 1.925(5)
Li O4 11_455 1.925(5)
Li O2 14_454 1.929(5)
Li O2 . 1.929(5)
Li Rb2 4 3.592(3)
Li Rb2 11_455 3.592(3)
Li Rb1 13_454 3.632(3)
O1 Rb2 12_545 3.103(2)
O1 Rb2 10 3.304(2)
O2 Rb2 11_455 3.274(2)
O3 Rb2 12_545 3.338(3)
O4 Li 12 1.925(5)
O4 Rb1 13_454 3.291(3)

_cod_database_fobs_code 2020924
